data_7124619
loop_
_publ_author_name
'Ma, Yingjie'
'Chen, Long'
'Li, Chen'
'M\"ullen, Klaus'

_publ_section_title
;
 A fishing rod-like conjugated polymer bearing pillar[5]arenes.
;
_journal_issue 40
_journal_name_full 'Chemical communications (Cambridge, England)'
_journal_page_first 6662
_journal_page_last 6664
_journal_paper_doi 10.1039/c6cc02059c
_journal_volume 52
_journal_year 2016
_chemical_formula_moiety 'C59 H54 O8, C H2 Cl2'
_chemical_formula_sum 'C60 H56 Cl2 O8'
_chemical_formula_weight 975.95
_chemical_name_common
;
A1/A2-Diethynylbenzene functionalized Pillar[5]arene
;
_space_group_IT_number 15
_space_group_name_Hall '-C 2yc'
_space_group_name_H-M_alt 'C 1 2/c 1'
_symmetry_cell_setting monoclinic
_symmetry_space_group_name_Hall '-C 2yc'
_symmetry_space_group_name_H-M 'C 1 2/c 1'
_atom_sites_solution_hydrogens geom
_atom_sites_solution_primary direct
_atom_sites_solution_secondary difmap
_audit_creation_method SHELXL-97
_audit_update_record
;
2016-03-01 deposited with the CCDC.
2016-04-04 downloaded from the CCDC.
;
_cell_angle_alpha 90.00
_cell_angle_beta 105.081(5)
_cell_angle_gamma 90.00
_cell_formula_units_Z 4
_cell_length_a 12.0691(8)
_cell_length_b 21.1780(13)
_cell_length_c 20.7260(12)
_cell_measurement_reflns_used 14424
_cell_measurement_temperature 213(2)
_cell_measurement_theta_max 28.39
_cell_measurement_theta_min 2.51
_cell_volume 5115.1(6)
_computing_cell_refinement 'STOE X-AREA'
_computing_data_collection 'STOE X-AREA'
_computing_data_reduction 'STOE X-RED'
_computing_molecular_graphics 'PLATON (Spek, 2009)'
_computing_publication_material 'PLATON (Spek, 2009)'
_computing_structure_refinement 'SHELXL-97 (Sheldrick, 2008)'
_computing_structure_solution 'SIR-97 (Altomare, 1999)'
_diffrn_ambient_temperature 213(2)
_diffrn_detector 'image plate (34 cm diameter)'
_diffrn_detector_area_resol_mean 6.67
_diffrn_detector_type STOE
_diffrn_measured_fraction_theta_full 0.994
_diffrn_measured_fraction_theta_max 0.994
_diffrn_measurement_details ' 132 frames, detector distance = 80 mm'
_diffrn_measurement_device '2-circle goniometer'
_diffrn_measurement_device_type 'STOE IPDS 2T'
_diffrn_measurement_method 'rotation method'
_diffrn_radiation_monochromator graphite
_diffrn_radiation_type MoK\a
_diffrn_radiation_wavelength 0.71073
_diffrn_reflns_av_R_equivalents 0.0520
_diffrn_reflns_av_sigmaI/netI 0.0481
_diffrn_reflns_limit_h_max 16
_diffrn_reflns_limit_h_min -16
_diffrn_reflns_limit_k_max 28
_diffrn_reflns_limit_k_min -24
_diffrn_reflns_limit_l_max 26
_diffrn_reflns_limit_l_min -27
_diffrn_reflns_number 16107
_diffrn_reflns_theta_full 28.24
_diffrn_reflns_theta_max 28.24
_diffrn_reflns_theta_min 2.50
_diffrn_source 'sealed Tube'
_exptl_absorpt_coefficient_mu 0.183
_exptl_absorpt_correction_type none
_exptl_crystal_colour colourless
_exptl_crystal_density_diffrn 1.267
_exptl_crystal_density_method 'not measured'
_exptl_crystal_description block
_exptl_crystal_F_000 2056
_exptl_crystal_recrystallization_method 'Re-crystallisation from solvent'
_exptl_crystal_size_max 0.33
_exptl_crystal_size_mid 0.30
_exptl_crystal_size_min 0.30
_refine_diff_density_max 0.588
_refine_diff_density_min -0.976
_refine_diff_density_rms 0.052
_refine_ls_extinction_method none
_refine_ls_goodness_of_fit_ref 1.045
_refine_ls_hydrogen_treatment constr
_refine_ls_matrix_type full
_refine_ls_number_parameters 336
_refine_ls_number_reflns 6284
_refine_ls_number_restraints 0
_refine_ls_restrained_S_all 1.045
_refine_ls_R_factor_all 0.1083
_refine_ls_R_factor_gt 0.0584
_refine_ls_shift/su_max 0.000
_refine_ls_shift/su_mean 0.000
_refine_ls_structure_factor_coef Fsqd
_refine_ls_weighting_details 'calc w=1/[\s^2^(Fo^2^)+(0.0765P)^2^+3.0282P] where P=(Fo^2^+2Fc^2^)/3'
_refine_ls_weighting_scheme calc
_refine_ls_wR_factor_obs 0.1455
_refine_ls_wR_factor_ref 0.1774
_reflns_number_gt 3617
_reflns_number_total 6284
_reflns_threshold_expression >2\s(I)
_cod_data_source_file c6cc02059c2.cif
_cod_data_source_block myj15
_cod_original_cell_volume 5115.1(5)
_cod_original_sg_symbol_H-M 'C 2/c'
_cod_database_code 7124619
_solvent_exptl_crystal_recrystallization_method CH2Cl2

loop_
_symmetry_equiv_pos_as_xyz
'x, y, z'
'-x, y, -z+1/2'
'x+1/2, y+1/2, z'
'-x+1/2, y+1/2, -z+1/2'
'-x, -y, -z'
'x, -y, z-1/2'
'-x+1/2, -y+1/2, -z'
'x+1/2, -y+1/2, z-1/2'

loop_
_atom_site_label
_atom_site_type_symbol
_atom_site_fract_x
_atom_site_fract_y
_atom_site_fract_z
_atom_site_U_iso_or_equiv
_atom_site_adp_type
_atom_site_occupancy
_atom_site_symmetry_multiplicity
_atom_site_calc_flag
_atom_site_refinement_flags
_atom_site_disorder_assembly
_atom_site_disorder_group
C1 C 0.74445(17) 0.36543(10) 0.43645(10) 0.0370(5) Uani 1 1 d . . .
C2 C 0.80778(19) 0.33528(11) 0.39853(11) 0.0410(5) Uani 1 1 d . . .
H2 H 0.8673 0.3573 0.3868 0.049 Uiso 1 1 calc R . .
C3 C 0.78539(18) 0.27362(10) 0.37753(11) 0.0396(5) Uani 1 1 d . A .
C4 C 0.70021(17) 0.23924(10) 0.39610(10) 0.0347(4) Uani 1 1 d . . .
C5 C 0.63647(17) 0.26932(10) 0.43396(10) 0.0373(5) Uani 1 1 d . . .
H5 H 0.5785 0.2468 0.4468 0.045 Uiso 1 1 calc R . .
C6 C 0.65654(17) 0.33188(10) 0.45330(10) 0.0371(5) Uani 1 1 d . . .
O7 O 0.84531(16) 0.24180(8) 0.33915(10) 0.0578(5) Uani 1 1 d . . .
C8 C 0.9541(8) 0.2700(6) 0.3348(6) 0.072(3) Uani 0.60 1 d P A 1
H8A H 0.9943 0.2408 0.3128 0.108 Uiso 0.60 1 calc PR A 1
H8B H 1.0012 0.2790 0.3794 0.108 Uiso 0.60 1 calc PR A 1
H8C H 0.9389 0.3089 0.3093 0.108 Uiso 0.60 1 calc PR A 1
C8A C 0.9089(13) 0.2788(10) 0.3075(10) 0.087(5) Uani 0.40 1 d P A 2
H8D H 0.8610 0.3124 0.2833 0.130 Uiso 0.40 1 calc PR A 2
H8E H 0.9372 0.2531 0.2765 0.130 Uiso 0.40 1 calc PR A 2
H8F H 0.9732 0.2969 0.3405 0.130 Uiso 0.40 1 calc PR A 2
O9 O 0.59627(13) 0.36417(8) 0.49061(9) 0.0490(4) Uani 1 1 d . . .
C10 C 0.5061(2) 0.33192(14) 0.50877(16) 0.0623(7) Uani 1 1 d . . .
H10A H 0.4497 0.3182 0.4688 0.093 Uiso 1 1 calc R . .
H10B H 0.4700 0.3600 0.5342 0.093 Uiso 1 1 calc R . .
H10C H 0.5368 0.2954 0.5358 0.093 Uiso 1 1 calc R . .
C11 C 0.76721(19) 0.43391(10) 0.45669(11) 0.0398(5) Uani 1 1 d . . .
H11A H 0.7470 0.4412 0.4989 0.048 Uiso 1 1 calc R . .
H11B H 0.8493 0.4427 0.4641 0.048 Uiso 1 1 calc R . .
C12 C 0.69961(18) 0.47868(10) 0.40439(11) 0.0383(5) Uani 1 1 d . . .
C13 C 0.74396(18) 0.49998(10) 0.35281(12) 0.0407(5) Uani 1 1 d . . .
C14 C 0.6813(2) 0.54095(10) 0.30471(12) 0.0441(5) Uani 1 1 d . . .
H14 H 0.7138 0.5562 0.2712 0.053 Uiso 1 1 calc R . .
C15 C 0.5715(2) 0.55969(10) 0.30541(11) 0.0411(5) Uani 1 1 d . . .
C16 C 0.52552(19) 0.53686(11) 0.35562(12) 0.0424(5) Uani 1 1 d . . .
C17 C 0.58998(19) 0.49774(10) 0.40518(11) 0.0413(5) Uani 1 1 d . . .
H17 H 0.5588 0.4840 0.4398 0.050 Uiso 1 1 calc R . .
O18 O 0.85221(14) 0.47795(8) 0.35356(9) 0.0514(4) Uani 1 1 d . . .
C19 C 0.8883(3) 0.48327(14) 0.29422(16) 0.0652(8) Uani 1 1 d . . .
H19A H 0.8307 0.4650 0.2574 0.098 Uiso 1 1 calc R . .
H19B H 0.9604 0.4610 0.2995 0.098 Uiso 1 1 calc R . .
H19C H 0.8988 0.5275 0.2850 0.098 Uiso 1 1 calc R . .
O20 O 0.41516(15) 0.55556(9) 0.35365(9) 0.0555(5) Uani 1 1 d . . .
C21 C 0.3534(2) 0.51775(14) 0.38780(15) 0.0632(7) Uani 1 1 d . . .
H21A H 0.3613 0.4737 0.3770 0.095 Uiso 1 1 calc R . .
H21B H 0.2729 0.5295 0.3745 0.095 Uiso 1 1 calc R . .
H21C H 0.3831 0.5239 0.4356 0.095 Uiso 1 1 calc R . .
C22 C 0.5000 0.60051(15) 0.2500 0.0481(8) Uani 1 2 d S . .
H22A H 0.4494 0.6277 0.2680 0.058 Uiso 0.50 1 calc PR . .
H22B H 0.5506 0.6277 0.2320 0.058 Uiso 0.50 1 calc PR . .
C23 C 0.67838(18) 0.17061(10) 0.37669(11) 0.0374(5) Uani 1 1 d . . .
H23A H 0.6567 0.1480 0.4128 0.045 Uiso 1 1 calc R . .
H23B H 0.7492 0.1516 0.3709 0.045 Uiso 1 1 calc R . .
C24 C 0.58374(17) 0.16325(9) 0.31233(10) 0.0346(4) Uani 1 1 d . . .
C25 C 0.61382(18) 0.16254(10) 0.25216(11) 0.0368(5) Uani 1 1 d . . .
H25 H 0.6922 0.1634 0.2533 0.044 Uiso 1 1 calc R . .
C26 C 0.46656(18) 0.16063(9) 0.31028(11) 0.0359(4) Uani 1 1 d . . .
C27 C 0.42334(17) 0.15487(10) 0.37112(11) 0.0378(5) Uani 1 1 d . . .
C28 C 0.34000(19) 0.19537(12) 0.38271(12) 0.0464(5) Uani 1 1 d . . .
H28 H 0.3103 0.2273 0.3515 0.056 Uiso 1 1 calc R . .
C29 C 0.2996(2) 0.18983(13) 0.43916(13) 0.0509(6) Uani 1 1 d . . .
H29 H 0.2433 0.2179 0.4458 0.061 Uiso 1 1 calc R . .
C30 C 0.34167(19) 0.14311(12) 0.48601(12) 0.0472(6) Uani 1 1 d . . .
C31 C 0.42201(19) 0.10079(12) 0.47378(12) 0.0455(5) Uani 1 1 d . . .
H31 H 0.4495 0.0679 0.5042 0.055 Uiso 1 1 calc R . .
C32 C 0.46179(19) 0.10656(11) 0.41732(11) 0.0423(5) Uani 1 1 d . . .
H32 H 0.5158 0.0774 0.4099 0.051 Uiso 1 1 calc R . .
C33 C 0.3067(2) 0.13839(14) 0.54709(14) 0.0582(7) Uani 1 1 d . . .
C34 C 0.2823(3) 0.13540(17) 0.59841(17) 0.0762(9) Uani 1 1 d . . .
H34 H 0.2628 0.1330 0.6394 0.091 Uiso 1 1 calc R . .
C1L C 0.5000 0.3869(4) 0.2500 0.148(4) Uani 0.76 2 d SP . 1
H1L H 0.4562 0.4146 0.2147 0.178 Uiso 0.76 1 d PR . 1
C2L C 0.5000 0.3341(14) 0.2500 0.144(14) Uani 0.24 2 d SP . 2
H2L H 0.4566 0.3058 0.2151 0.173 Uiso 0.24 1 d PR . 2
Cl1 Cl 0.59500(13) 0.35304(8) 0.21829(8) 0.1473(6) Uani 1 1 d . . .

loop_
_atom_site_aniso_label
_atom_site_aniso_U_11
_atom_site_aniso_U_22
_atom_site_aniso_U_33
_atom_site_aniso_U_23
_atom_site_aniso_U_13
_atom_site_aniso_U_12
C1 0.0394(10) 0.0370(11) 0.0306(10) -0.0003(9) 0.0021(8) -0.0003(9)
C2 0.0476(12) 0.0402(12) 0.0369(12) -0.0007(9) 0.0140(9) -0.0064(9)
C3 0.0472(12) 0.0386(12) 0.0338(11) -0.0017(9) 0.0121(9) -0.0003(9)
C4 0.0366(10) 0.0363(11) 0.0269(10) -0.0001(8) 0.0007(8) 0.0000(8)
C5 0.0357(10) 0.0422(12) 0.0311(11) 0.0015(9) 0.0037(8) -0.0029(9)
C6 0.0374(10) 0.0420(12) 0.0294(10) -0.0011(9) 0.0042(8) 0.0013(9)
O7 0.0714(11) 0.0483(10) 0.0663(12) -0.0162(9) 0.0401(10) -0.0092(9)
C8 0.079(6) 0.058(4) 0.104(8) -0.018(5) 0.065(5) -0.014(4)
C8A 0.102(13) 0.071(8) 0.114(15) -0.020(9) 0.077(11) -0.014(9)
O9 0.0462(9) 0.0506(10) 0.0544(10) -0.0132(8) 0.0208(8) -0.0039(7)
C10 0.0479(13) 0.0700(18) 0.075(2) -0.0135(15) 0.0270(13) -0.0057(13)
C11 0.0459(11) 0.0366(11) 0.0343(11) -0.0049(9) 0.0058(9) -0.0025(9)
C12 0.0445(11) 0.0329(11) 0.0356(11) -0.0058(9) 0.0072(9) -0.0051(9)
C13 0.0425(11) 0.0348(11) 0.0442(12) -0.0032(10) 0.0102(9) -0.0068(9)
C14 0.0549(13) 0.0362(12) 0.0414(13) 0.0003(10) 0.0129(10) -0.0097(10)
C15 0.0544(13) 0.0295(10) 0.0370(12) -0.0051(9) 0.0077(10) -0.0043(9)
C16 0.0492(12) 0.0375(12) 0.0396(12) -0.0059(10) 0.0100(10) 0.0016(9)
C17 0.0514(12) 0.0378(12) 0.0362(12) -0.0019(9) 0.0142(10) -0.0002(10)
O18 0.0478(9) 0.0531(10) 0.0576(11) 0.0047(8) 0.0214(8) -0.0012(8)
C19 0.0728(18) 0.0623(17) 0.0701(19) -0.0006(15) 0.0358(15) -0.0008(14)
O20 0.0566(10) 0.0573(11) 0.0550(11) 0.0058(9) 0.0189(8) 0.0156(8)
C21 0.0612(16) 0.0689(18) 0.0668(18) 0.0053(15) 0.0296(14) 0.0127(14)
C22 0.066(2) 0.0318(16) 0.0442(19) 0.000 0.0112(16) 0.000
C23 0.0375(10) 0.0354(11) 0.0347(11) 0.0021(9) 0.0013(8) 0.0003(8)
C24 0.0385(10) 0.0268(9) 0.0344(11) -0.0001(8) 0.0020(8) 0.0008(8)
C25 0.0357(10) 0.0346(11) 0.0373(11) -0.0011(9) 0.0044(8) 0.0024(8)
C26 0.0420(11) 0.0299(10) 0.0335(11) 0.0002(8) 0.0053(9) -0.0025(8)
C27 0.0369(10) 0.0378(11) 0.0356(11) 0.0002(9) 0.0039(8) -0.0060(9)
C28 0.0469(12) 0.0473(13) 0.0423(13) 0.0045(11) 0.0067(10) 0.0024(10)
C29 0.0474(13) 0.0565(15) 0.0502(14) 0.0018(12) 0.0154(11) 0.0044(11)
C30 0.0427(12) 0.0565(15) 0.0426(13) 0.0017(11) 0.0115(10) -0.0100(11)
C31 0.0430(12) 0.0490(13) 0.0414(13) 0.0084(10) 0.0056(9) -0.0078(10)
C32 0.0418(11) 0.0417(12) 0.0407(12) 0.0022(10) 0.0060(9) -0.0037(9)
C33 0.0507(13) 0.0712(18) 0.0558(16) 0.0061(14) 0.0192(12) -0.0066(13)
C34 0.079(2) 0.094(2) 0.066(2) 0.0092(18) 0.0365(16) -0.0064(18)
C1L 0.210(11) 0.065(5) 0.208(12) 0.000 0.124(10) 0.000
C2L 0.17(3) 0.084(19) 0.23(4) 0.000 0.14(3) 0.000
Cl1 0.1414(11) 0.1667(14) 0.1609(14) 0.0004(10) 0.0880(11) 0.0193(10)

loop_
_atom_type_symbol
_atom_type_description
_atom_type_scat_dispersion_real
_atom_type_scat_dispersion_imag
_atom_type_scat_source
C C 0.0033 0.0016 'International Tables Vol C Tables 4.2.6.8 and 6.1.1.4'
H H 0.0000 0.0000 'International Tables Vol C Tables 4.2.6.8 and 6.1.1.4'
Cl Cl 0.1484 0.1585 'International Tables Vol C Tables 4.2.6.8 and 6.1.1.4'
O O 0.0106 0.0060 'International Tables Vol C Tables 4.2.6.8 and 6.1.1.4'

loop_
_geom_angle_atom_site_label_1
_geom_angle_atom_site_label_2
_geom_angle_atom_site_label_3
_geom_angle
_geom_angle_site_symmetry_1
_geom_angle_site_symmetry_3
C2 C1 C6 118.4(2) . .
C2 C1 C11 120.72(19) . .
C6 C1 C11 120.88(19) . .
C3 C2 C1 121.5(2) . .
C3 C2 H2 119.2 . .
C1 C2 H2 119.2 . .
C2 C3 O7 123.62(19) . .
C2 C3 C4 120.35(19) . .
O7 C3 C4 116.01(19) . .
C5 C4 C3 118.27(19) . .
C5 C4 C23 120.49(19) . .
C3 C4 C23 121.23(19) . .
C6 C5 C4 121.4(2) . .
C6 C5 H5 119.3 . .
C4 C5 H5 119.3 . .
O9 C6 C5 124.04(19) . .
O9 C6 C1 115.86(19) . .
C5 C6 C1 120.09(19) . .
C8A O7 C3 115.9(9) . .
C8A O7 C8 28.3(8) . .
C3 O7 C8 116.6(5) . .
O7 C8 H8A 109.5 . .
O7 C8 H8B 109.5 . .
O7 C8 H8C 109.5 . .
O7 C8A H8D 109.5 . .
O7 C8A H8E 109.5 . .
H8D C8A H8E 109.5 . .
O7 C8A H8F 109.5 . .
H8D C8A H8F 109.5 . .
H8E C8A H8F 109.5 . .
C6 O9 C10 117.75(19) . .
O9 C10 H10A 109.5 . .
O9 C10 H10B 109.5 . .
H10A C10 H10B 109.5 . .
O9 C10 H10C 109.5 . .
H10A C10 H10C 109.5 . .
H10B C10 H10C 109.5 . .
C12 C11 C1 112.16(17) . .
C12 C11 H11A 109.2 . .
C1 C11 H11A 109.2 . .
C12 C11 H11B 109.2 . .
C1 C11 H11B 109.2 . .
H11A C11 H11B 107.9 . .
C17 C12 C13 118.3(2) . .
C17 C12 C11 120.87(19) . .
C13 C12 C11 120.8(2) . .
O18 C13 C14 123.7(2) . .
O18 C13 C12 115.7(2) . .
C14 C13 C12 120.6(2) . .
C13 C14 C15 121.0(2) . .
C13 C14 H14 119.5 . .
C15 C14 H14 119.5 . .
C16 C15 C14 118.5(2) . .
C16 C15 C22 120.52(19) . .
C14 C15 C22 120.82(18) . .
O20 C16 C15 116.7(2) . .
O20 C16 C17 122.9(2) . .
C15 C16 C17 120.4(2) . .
C12 C17 C16 121.1(2) . .
C12 C17 H17 119.4 . .
C16 C17 H17 119.4 . .
C13 O18 C19 117.9(2) . .
O18 C19 H19A 109.5 . .
O18 C19 H19B 109.5 . .
H19A C19 H19B 109.5 . .
O18 C19 H19C 109.5 . .
H19A C19 H19C 109.5 . .
H19B C19 H19C 109.5 . .
C16 O20 C21 117.16(19) . .
O20 C21 H21A 109.5 . .
O20 C21 H21B 109.5 . .
H21A C21 H21B 109.5 . .
O20 C21 H21C 109.5 . .
H21A C21 H21C 109.5 . .
H21B C21 H21C 109.5 . .
C15 C22 C15 110.4(3) 2_655 .
C15 C22 H22A 109.6 2_655 .
C15 C22 H22A 109.6 . .
C15 C22 H22B 109.6 2_655 .
C15 C22 H22B 109.6 . .
H22A C22 H22B 108.1 . .
C4 C23 C24 111.75(17) . .
C4 C23 H23A 109.3 . .
C24 C23 H23A 109.3 . .
C4 C23 H23B 109.3 . .
C24 C23 H23B 109.3 . .
H23A C23 H23B 107.9 . .
C25 C24 C26 118.00(19) . .
C25 C24 C23 118.49(18) . .
C26 C24 C23 123.42(19) . .
C24 C25 C26 123.40(19) . 2_655
C24 C25 H25 118.3 . .
C26 C25 H25 118.3 2_655 .
C25 C26 C24 118.44(19) 2_655 .
C25 C26 C27 118.25(18) 2_655 .
C24 C26 C27 123.30(19) . .
C28 C27 C32 117.4(2) . .
C28 C27 C26 121.6(2) . .
C32 C27 C26 120.9(2) . .
C29 C28 C27 121.6(2) . .
C29 C28 H28 119.2 . .
C27 C28 H28 119.2 . .
C28 C29 C30 120.5(2) . .
C28 C29 H29 119.8 . .
C30 C29 H29 119.8 . .
C29 C30 C31 118.5(2) . .
C29 C30 C33 121.9(2) . .
C31 C30 C33 119.6(2) . .
C32 C31 C30 120.6(2) . .
C32 C31 H31 119.7 . .
C30 C31 H31 119.7 . .
C31 C32 C27 121.3(2) . .
C31 C32 H32 119.3 . .
C27 C32 H32 119.3 . .
C34 C33 C30 177.4(3) . .
C33 C34 H34 180.0 . .
Cl1 C1L Cl1 127.7(6) 2_655 .
Cl1 C1L H1L 105.4 2_655 .
Cl1 C1L H1L 105.2 . .
Cl1 C2L Cl1 149(2) 2_655 .
Cl1 C2L H2L 99.3 2_655 .
Cl1 C2L H2L 99.3 . .
C2L Cl1 C1L 41.5(10) . .

loop_
_geom_bond_atom_site_label_1
_geom_bond_atom_site_label_2
_geom_bond_distance
_geom_bond_site_symmetry_2
C1 C2 1.386(3) .
C1 C6 1.395(3) .
C1 C11 1.515(3) .
C2 C3 1.381(3) .
C2 H2 0.9400 .
C3 O7 1.382(3) .
C3 C4 1.393(3) .
C4 C5 1.388(3) .
C4 C23 1.513(3) .
C5 C6 1.387(3) .
C5 H5 0.9400 .
C6 O9 1.374(3) .
O7 C8A 1.38(2) .
O7 C8 1.467(11) .
C8 H8A 0.9700 .
C8 H8B 0.9700 .
C8 H8C 0.9700 .
C8A H8D 0.9700 .
C8A H8E 0.9700 .
C8A H8F 0.9700 .
O9 C10 1.416(3) .
C10 H10A 0.9700 .
C10 H10B 0.9700 .
C10 H10C 0.9700 .
C11 C12 1.510(3) .
C11 H11A 0.9800 .
C11 H11B 0.9800 .
C12 C17 1.387(3) .
C12 C13 1.389(3) .
C13 O18 1.384(3) .
C13 C14 1.388(3) .
C14 C15 1.388(3) .
C14 H14 0.9400 .
C15 C16 1.387(3) .
C15 C22 1.515(3) .
C16 O20 1.380(3) .
C16 C17 1.390(3) .
C17 H17 0.9400 .
O18 C19 1.412(3) .
C19 H19A 0.9700 .
C19 H19B 0.9700 .
C19 H19C 0.9700 .
O20 C21 1.405(3) .
C21 H21A 0.9700 .
C21 H21B 0.9700 .
C21 H21C 0.9700 .
C22 C15 1.515(3) 2_655
C22 H22A 0.9800 .
C22 H22B 0.9800 .
C23 C24 1.522(3) .
C23 H23A 0.9800 .
C23 H23B 0.9800 .
C24 C25 1.387(3) .
C24 C26 1.405(3) .
C25 C26 1.402(3) 2_655
C25 H25 0.9400 .
C26 C25 1.402(3) 2_655
C26 C27 1.490(3) .
C27 C28 1.390(3) .
C27 C32 1.396(3) .
C28 C29 1.385(3) .
C28 H28 0.9400 .
C29 C30 1.387(4) .
C29 H29 0.9400 .
C30 C31 1.391(3) .
C30 C33 1.438(4) .
C31 C32 1.381(3) .
C31 H31 0.9400 .
C32 H32 0.9400 .
C33 C34 1.177(4) .
C34 H34 0.9400 .
C1L Cl1 1.629(4) 2_655
C1L Cl1 1.629(4) .
C1L H1L 0.9781 .
C2L Cl1 1.516(8) 2_655
C2L Cl1 1.516(8) .
C2L H2L 0.9800 .

loop_
_geom_torsion_atom_site_label_1
_geom_torsion_atom_site_label_2
_geom_torsion_atom_site_label_3
_geom_torsion_atom_site_label_4
_geom_torsion
_geom_torsion_site_symmetry_1
_geom_torsion_site_symmetry_4
C6 C1 C2 C3 0.1(3) . .
C11 C1 C2 C3 -177.6(2) . .
C1 C2 C3 O7 179.3(2) . .
C1 C2 C3 C4 -2.2(3) . .
C2 C3 C4 C5 2.2(3) . .
O7 C3 C4 C5 -179.16(19) . .
C2 C3 C4 C23 -176.8(2) . .
O7 C3 C4 C23 1.8(3) . .
C3 C4 C5 C6 -0.2(3) . .
C23 C4 C5 C6 178.82(19) . .
C4 C5 C6 O9 179.88(19) . .
C4 C5 C6 C1 -1.9(3) . .
C2 C1 C6 O9 -179.68(19) . .
C11 C1 C6 O9 -2.1(3) . .
C2 C1 C6 C5 2.0(3) . .
C11 C1 C6 C5 179.58(19) . .
C2 C3 O7 C8A -16.6(8) . .
C4 C3 O7 C8A 164.9(8) . .
C2 C3 O7 C8 15.1(6) . .
C4 C3 O7 C8 -163.5(5) . .
C5 C6 O9 C10 -1.8(3) . .
C1 C6 O9 C10 179.9(2) . .
C2 C1 C11 C12 87.4(2) . .
C6 C1 C11 C12 -90.1(2) . .
C1 C11 C12 C17 88.8(2) . .
C1 C11 C12 C13 -88.8(2) . .
C17 C12 C13 O18 -178.18(19) . .
C11 C12 C13 O18 -0.5(3) . .
C17 C12 C13 C14 2.1(3) . .
C11 C12 C13 C14 179.8(2) . .
O18 C13 C14 C15 177.8(2) . .
C12 C13 C14 C15 -2.5(3) . .
C13 C14 C15 C16 0.4(3) . .
C13 C14 C15 C22 -175.4(2) . .
C14 C15 C16 O20 -178.6(2) . .
C22 C15 C16 O20 -2.8(3) . .
C14 C15 C16 C17 2.0(3) . .
C22 C15 C16 C17 177.9(2) . .
C13 C12 C17 C16 0.3(3) . .
C11 C12 C17 C16 -177.3(2) . .
O20 C16 C17 C12 178.3(2) . .
C15 C16 C17 C12 -2.4(3) . .
C14 C13 O18 C19 -17.4(3) . .
C12 C13 O18 C19 162.9(2) . .
C15 C16 O20 C21 158.6(2) . .
C17 C16 O20 C21 -22.1(3) . .
C16 C15 C22 C15 -85.2(2) . 2_655
C14 C15 C22 C15 90.5(2) . 2_655
C5 C4 C23 C24 86.7(2) . .
C3 C4 C23 C24 -94.2(2) . .
C4 C23 C24 C25 90.3(2) . .
C4 C23 C24 C26 -86.0(2) . .
C26 C24 C25 C26 1.3(3) . 2_655
C23 C24 C25 C26 -175.22(19) . 2_655
C25 C24 C26 C25 -5.0(3) . 2_655
C23 C24 C26 C25 171.34(19) . 2_655
C25 C24 C26 C27 174.0(2) . .
C23 C24 C26 C27 -9.7(3) . .
C25 C26 C27 C28 -51.7(3) 2_655 .
C24 C26 C27 C28 129.3(2) . .
C25 C26 C27 C32 125.4(2) 2_655 .
C24 C26 C27 C32 -53.5(3) . .
C32 C27 C28 C29 2.5(3) . .
C26 C27 C28 C29 179.8(2) . .
C27 C28 C29 C30 -0.1(4) . .
C28 C29 C30 C31 -2.2(4) . .
C28 C29 C30 C33 176.2(2) . .
C29 C30 C31 C32 2.2(3) . .
C33 C30 C31 C32 -176.3(2) . .
C30 C31 C32 C27 0.3(3) . .
C28 C27 C32 C31 -2.6(3) . .
C26 C27 C32 C31 -179.9(2) . .
C29 C30 C33 C34 -107(8) . .
C31 C30 C33 C34 71(8) . .
Cl1 C2L Cl1 C1L 0.000(3) 2_655 .
Cl1 C1L Cl1 C2L -0.000(2) 2_655 .
